data_7058323
loop_
_publ_author_name
'Vlasenko, Marina P.'
'Ozeryanskii, Valery A.'
'Pozharskii, Alexander F.'
'Khoroshilova, Olesya V.'

_publ_section_title
;
 Positively and negatively charged NHN hydrogen bonds in one molecule:
 synergistic strengthening effect, superbasicity and acetonitrile capture
;
_journal_issue 20
_journal_name_full 'New Journal of Chemistry'
_journal_page_first 7557
_journal_paper_doi 10.1039/C9NJ00965E
_journal_volume 43
_journal_year 2019
_chemical_formula_moiety 'C28 H32 N4 O4 S2, C2 H3 N'
_chemical_formula_sum 'C30 H35 N5 O4 S2'
_chemical_formula_weight 593.75
_chemical_melting_point 492.6(5)
_chemical_name_common '4,5-Bis(dimethylamino)-1,8-bis(p-toluenesulfonamido)naphthalene, zwitterion'
_space_group_crystal_system monoclinic
_space_group_IT_number 14
_space_group_name_Hall '-P 2yn'
_space_group_name_H-M_alt 'P 1 21/n 1'
_symmetry_space_group_name_Hall '-P 2yn'
_symmetry_space_group_name_H-M 'P 1 21/n 1'
_atom_sites_solution_hydrogens mixed
_atom_sites_solution_primary direct
_atom_sites_solution_secondary difmap
_audit_creation_method SHELXL-2014/6
_audit_update_record
;
2019-02-21 deposited with the CCDC.    2019-04-16 downloaded from the CCDC.
;
_cell_angle_alpha 90
_cell_angle_beta 91.406(3)
_cell_angle_gamma 90
_cell_formula_units_Z 4
_cell_length_a 9.6465(18)
_cell_length_b 16.788(3)
_cell_length_c 18.275(4)
_cell_measurement_reflns_used 9902
_cell_measurement_temperature 120(2)
_cell_measurement_theta_max 28.83
_cell_measurement_theta_min 2.23
_cell_volume 2958.7(10)
_computing_cell_refinement 'SAINT (Bruker, 2009)'
_computing_data_collection 'APEX (Bruker, 2009)'
_computing_data_reduction 'SAINT (Bruker, 2009)'
_computing_molecular_graphics 'SHELXL-2014/6 (Sheldrick, 2014)'
_computing_publication_material 'SHELXL-2014/6 (Sheldrick, 2014) and PLATON (Spek, 2009)'
_computing_structure_refinement 'SHELXL-2014/6 (Sheldrick, 2014)'
_computing_structure_solution 'SHELXL-2014/6 (Sheldrick, 2014)'
_diffrn_ambient_temperature 120(2)
_diffrn_measured_fraction_theta_full 1.000
_diffrn_measured_fraction_theta_max 0.998
_diffrn_measurement_device_type 'Bruker APEX-II CCD'
_diffrn_measurement_method '\f and \w scans'
_diffrn_radiation_type MoK\a
_diffrn_radiation_wavelength 0.71073
_diffrn_reflns_av_R_equivalents 0.0347
_diffrn_reflns_av_unetI/netI 0.0169
_diffrn_reflns_Laue_measured_fraction_full 1.000
_diffrn_reflns_Laue_measured_fraction_max 0.998
_diffrn_reflns_limit_h_max 13
_diffrn_reflns_limit_h_min -13
_diffrn_reflns_limit_k_max 22
_diffrn_reflns_limit_k_min -22
_diffrn_reflns_limit_l_max 24
_diffrn_reflns_limit_l_min -24
_diffrn_reflns_number 68326
_diffrn_reflns_point_group_measured_fraction_full 1.000
_diffrn_reflns_point_group_measured_fraction_max 0.998
_diffrn_reflns_theta_full 25.242
_diffrn_reflns_theta_max 28.873
_diffrn_reflns_theta_min 1.647
_diffrn_source 'sealed tube'
_exptl_absorpt_coefficient_mu 0.224
_exptl_absorpt_correction_type none
_exptl_crystal_colour orange
_exptl_crystal_density_diffrn 1.333
_exptl_crystal_description prizm
_exptl_crystal_F_000 1256
_exptl_crystal_recrystallization_method 'Re-crystallisation from solvent: Acetonitrile'
_exptl_crystal_size_max 0.32
_exptl_crystal_size_mid 0.28
_exptl_crystal_size_min 0.18
_refine_diff_density_max 0.419
_refine_diff_density_min -0.340
_refine_diff_density_rms 0.058
_refine_ls_extinction_method none
_refine_ls_goodness_of_fit_ref 1.050
_refine_ls_hydrogen_treatment mixed
_refine_ls_matrix_type full
_refine_ls_number_parameters 382
_refine_ls_number_reflns 7756
_refine_ls_number_restraints 0
_refine_ls_restrained_S_all 1.050
_refine_ls_R_factor_all 0.0498
_refine_ls_R_factor_gt 0.0398
_refine_ls_shift/su_max 0.000
_refine_ls_shift/su_mean 0.000
_refine_ls_structure_factor_coef Fsqd
_refine_ls_weighting_details 'w=1/[\s^2^(Fo^2^)+(0.0540P)^2^+1.8166P] where P=(Fo^2^+2Fc^2^)/3'
_refine_ls_weighting_scheme calc
_refine_ls_wR_factor_gt 0.1007
_refine_ls_wR_factor_ref 0.1106
_reflns_Friedel_coverage 0.000
_reflns_number_gt 6586
_reflns_number_total 7756
_reflns_threshold_expression 'I > 2\s(I)'
_cod_data_source_file c9nj00965e2.cif
_cod_data_source_block s51
_cod_depositor_comments
;
The following automatic conversions were performed:

'_chemical_melting_point' value '219-220 deg.C' was changed to
'492.6(5)' - it was converted from degrees Celsius(C) to Kelvins(K),
the average value was taken and precision was estimated.

Automatic conversion script
Id: cif_fix_values 4973 2017-02-22 13:04:09Z antanas 

 Adding full bibliography for 7058322--7058323.cif.
;
_cod_original_cell_volume 2958.8(10)
_cod_database_code 7058323
_shelx_space_group_comment
;
The symmetry employed for this shelxl refinement is uniquely defined
by the following loop, which should always be used as a source of
symmetry information in preference to the above space-group names.
They are only intended as comments.
;
_shelxl_version_number 2014/6

loop_
_space_group_symop_operation_xyz
'x, y, z'
'-x+1/2, y+1/2, -z+1/2'
'-x, -y, -z'
'x-1/2, -y-1/2, z-1/2'

loop_
_atom_site_label
_atom_site_type_symbol
_atom_site_fract_x
_atom_site_fract_y
_atom_site_fract_z
_atom_site_U_iso_or_equiv
_atom_site_adp_type
_atom_site_occupancy
_atom_site_site_symmetry_order
_atom_site_calc_flag
_atom_site_refinement_flags_posn
_atom_site_refinement_flags_adp
_atom_site_refinement_flags_occupancy
_atom_site_disorder_assembly
_atom_site_disorder_group
S1 S 0.01917(3) 0.11827(2) 0.22744(2) 0.02064(9) Uani 1 1 d . . . . .
S2 S 0.46238(4) 0.10847(2) 0.10850(2) 0.01963(9) Uani 1 1 d . . . . .
O1 O 0.00903(12) 0.07519(7) 0.15881(6) 0.0287(2) Uani 1 1 d . . . . .
O2 O -0.09332(11) 0.17292(7) 0.24261(7) 0.0289(2) Uani 1 1 d . . . . .
O3 O 0.35723(12) 0.07896(7) 0.05834(6) 0.0273(2) Uani 1 1 d . . . . .
O4 O 0.58947(12) 0.13925(7) 0.07990(6) 0.0272(2) Uani 1 1 d . . . . .
N1 N 0.40984(13) 0.33477(7) 0.46601(6) 0.0196(2) Uani 1 1 d . . . . .
H1 H 0.4964 0.3416 0.4497 0.024 Uiso 0.56(3) 1 d R U P A 1
N2 N 0.64196(12) 0.32996(7) 0.40242(6) 0.0195(2) Uani 1 1 d . . . . .
H2 H 0.5762 0.3377 0.4358 0.023 Uiso 0.44(3) 1 d R U P A 2
N3 N 0.16786(12) 0.15850(7) 0.22951(6) 0.0204(2) Uani 1 1 d . . . . .
N4 N 0.38540(12) 0.17796(7) 0.15545(6) 0.0187(2) Uani 1 1 d . . . . .
C1 C 0.34494(14) 0.29316(8) 0.40315(7) 0.0178(2) Uani 1 1 d . . . . .
C2 C 0.20763(15) 0.27225(8) 0.40447(8) 0.0213(3) Uani 1 1 d . . . . .
H2A H 0.1536 0.2875 0.4449 0.026 Uiso 1 1 calc R U . . .
C3 C 0.14588(14) 0.22875(8) 0.34704(8) 0.0211(3) Uani 1 1 d . . . . .
H3A H 0.0507 0.2146 0.3496 0.025 Uiso 1 1 calc R U . . .
C4 C 0.22040(13) 0.20556(8) 0.28620(7) 0.0170(2) Uani 1 1 d . . . . .
C5 C 0.36458(13) 0.23102(7) 0.28118(7) 0.0151(2) Uani 1 1 d . . . . .
C6 C 0.44830(14) 0.21497(8) 0.21817(7) 0.0170(2) Uani 1 1 d . . . . .
C7 C 0.58509(14) 0.23856(9) 0.21727(8) 0.0219(3) Uani 1 1 d . . . . .
H7A H 0.6377 0.2293 0.1748 0.026 Uiso 1 1 calc R U . . .
C8 C 0.64734(14) 0.27597(9) 0.27804(8) 0.0220(3) Uani 1 1 d . . . . .
H8A H 0.7429 0.2896 0.2772 0.026 Uiso 1 1 calc R U . . .
C9 C 0.57287(14) 0.29314(8) 0.33861(7) 0.0179(2) Uani 1 1 d . . . . .
C10 C 0.42841(13) 0.27345(7) 0.34197(7) 0.0154(2) Uani 1 1 d . . . . .
C11 C 0.35621(16) 0.41699(8) 0.47757(8) 0.0244(3) Uani 1 1 d . . . . .
H11A H 0.3737 0.4495 0.4342 0.037 Uiso 1 1 calc R U . . .
H11B H 0.4034 0.4407 0.5204 0.037 Uiso 1 1 calc R U . . .
H11C H 0.2563 0.4148 0.4858 0.037 Uiso 1 1 calc R U . . .
C12 C 0.40566(18) 0.28648(9) 0.53435(8) 0.0291(3) Uani 1 1 d . . . . .
H12A H 0.4428 0.2332 0.5250 0.044 Uiso 1 1 calc R U . . .
H12B H 0.3096 0.2820 0.5501 0.044 Uiso 1 1 calc R U . . .
H12C H 0.4618 0.3125 0.5728 0.044 Uiso 1 1 calc R U . . .
C13 C 0.70407(17) 0.40882(9) 0.38620(9) 0.0269(3) Uani 1 1 d . . . . .
H13A H 0.6335 0.4434 0.3633 0.040 Uiso 1 1 calc R U . . .
H13B H 0.7811 0.4019 0.3528 0.040 Uiso 1 1 calc R U . . .
H13C H 0.7386 0.4332 0.4318 0.040 Uiso 1 1 calc R U . . .
C14 C 0.74681(17) 0.27613(10) 0.43688(9) 0.0302(3) Uani 1 1 d . . . . .
H14A H 0.7033 0.2251 0.4485 0.045 Uiso 1 1 calc R U . . .
H14B H 0.7839 0.3005 0.4820 0.045 Uiso 1 1 calc R U . . .
H14C H 0.8224 0.2673 0.4029 0.045 Uiso 1 1 calc R U . . .
C15 C 0.01651(14) 0.04463(8) 0.29741(8) 0.0209(3) Uani 1 1 d . . . . .
C16 C -0.06272(16) 0.05432(9) 0.35943(8) 0.0245(3) Uani 1 1 d . . . . .
H16A H -0.1131 0.1022 0.3666 0.029 Uiso 1 1 calc R U . . .
C17 C -0.06748(17) -0.00704(9) 0.41114(8) 0.0278(3) Uani 1 1 d . . . . .
H17A H -0.1224 -0.0006 0.4532 0.033 Uiso 1 1 calc R U . . .
C18 C 0.00675(18) -0.07732(9) 0.40210(9) 0.0288(3) Uani 1 1 d . . . . .
C19 C 0.08739(18) -0.08529(9) 0.33985(9) 0.0306(3) Uani 1 1 d . . . . .
H19A H 0.1401 -0.1325 0.3333 0.037 Uiso 1 1 calc R U . . .
C20 C 0.09162(16) -0.02555(9) 0.28768(9) 0.0273(3) Uani 1 1 d . . . . .
H20A H 0.1455 -0.0323 0.2453 0.033 Uiso 1 1 calc R U . . .
C21 C 0.0001(2) -0.14410(10) 0.45752(10) 0.0423(5) Uani 1 1 d . . . . .
H21A H -0.0704 -0.1317 0.4935 0.063 Uiso 1 1 calc R U . . .
H21B H 0.0906 -0.1499 0.4825 0.063 Uiso 1 1 calc R U . . .
H21C H -0.0242 -0.1940 0.4324 0.063 Uiso 1 1 calc R U . . .
C22 C 0.50272(14) 0.03280(8) 0.17234(7) 0.0196(3) Uani 1 1 d . . . . .
C23 C 0.61948(15) 0.03909(9) 0.21869(9) 0.0257(3) Uani 1 1 d . . . . .
H23A H 0.6839 0.0813 0.2131 0.031 Uiso 1 1 calc R U . . .
C24 C 0.63949(17) -0.01788(10) 0.27339(9) 0.0298(3) Uani 1 1 d . . . . .
H24A H 0.7181 -0.0137 0.3055 0.036 Uiso 1 1 calc R U . . .
C25 C 0.54753(17) -0.08061(9) 0.28226(8) 0.0272(3) Uani 1 1 d . . . . .
C26 C 0.43367(17) -0.08671(9) 0.23426(9) 0.0283(3) Uani 1 1 d . . . . .
H26A H 0.3711 -0.1300 0.2388 0.034 Uiso 1 1 calc R U . . .
C27 C 0.41059(16) -0.03023(9) 0.17975(8) 0.0251(3) Uani 1 1 d . . . . .
H27A H 0.3321 -0.0347 0.1476 0.030 Uiso 1 1 calc R U . . .
C28 C 0.5690(2) -0.14013(11) 0.34353(10) 0.0395(4) Uani 1 1 d . . . . .
H28A H 0.6620 -0.1333 0.3654 0.059 Uiso 1 1 calc R U . . .
H28B H 0.5595 -0.1943 0.3240 0.059 Uiso 1 1 calc R U . . .
H28C H 0.4995 -0.1314 0.3809 0.059 Uiso 1 1 calc R U . . .
N1S N 0.6041(2) 0.08622(11) 0.46336(11) 0.0517(4) Uani 1 1 d . . . . .
C1S C 0.3670(2) 0.05508(11) 0.39843(11) 0.0405(4) Uani 1 1 d . . . . .
H1SA H 0.3308 0.0048 0.4173 0.061 Uiso 1 1 calc R U . . .
H1SB H 0.3797 0.0505 0.3456 0.061 Uiso 1 1 calc R U . . .
H1SC H 0.3011 0.0981 0.4081 0.061 Uiso 1 1 calc R U . . .
C2S C 0.4997(2) 0.07287(10) 0.43463(10) 0.0362(4) Uani 1 1 d . . . . .
H4 H 0.303(2) 0.1633(13) 0.1664(12) 0.041(6) Uiso 1 1 d . . . . .

loop_
_atom_site_aniso_label
_atom_site_aniso_U_11
_atom_site_aniso_U_22
_atom_site_aniso_U_33
_atom_site_aniso_U_23
_atom_site_aniso_U_13
_atom_site_aniso_U_12
S1 0.01562(15) 0.02223(17) 0.02389(17) 0.00265(12) -0.00351(12) -0.00287(12)
S2 0.02380(17) 0.02041(16) 0.01472(15) -0.00158(11) 0.00104(12) 0.00052(12)
O1 0.0290(6) 0.0321(6) 0.0246(5) 0.0011(4) -0.0074(4) -0.0094(4)
O2 0.0172(5) 0.0279(5) 0.0415(6) 0.0073(5) -0.0018(4) 0.0020(4)
O3 0.0345(6) 0.0279(5) 0.0192(5) -0.0044(4) -0.0064(4) 0.0006(4)
O4 0.0315(6) 0.0272(5) 0.0236(5) -0.0015(4) 0.0118(4) -0.0010(4)
N1 0.0248(6) 0.0188(5) 0.0152(5) -0.0019(4) 0.0004(4) 0.0010(4)
N2 0.0188(5) 0.0186(5) 0.0209(5) -0.0022(4) -0.0024(4) -0.0010(4)
N3 0.0166(5) 0.0228(6) 0.0219(6) -0.0019(4) 0.0003(4) -0.0045(4)
N4 0.0185(5) 0.0200(5) 0.0175(5) -0.0016(4) 0.0011(4) 0.0005(4)
C1 0.0213(6) 0.0167(6) 0.0155(6) -0.0009(5) 0.0009(5) 0.0001(5)
C2 0.0217(6) 0.0212(6) 0.0213(6) -0.0010(5) 0.0070(5) 0.0008(5)
C3 0.0162(6) 0.0210(6) 0.0262(7) -0.0016(5) 0.0046(5) -0.0011(5)
C4 0.0152(6) 0.0165(6) 0.0193(6) 0.0019(5) 0.0001(5) 0.0004(4)
C5 0.0157(6) 0.0135(5) 0.0160(6) 0.0010(4) 0.0008(4) 0.0009(4)
C6 0.0198(6) 0.0155(6) 0.0158(6) -0.0001(4) 0.0010(5) 0.0007(5)
C7 0.0190(6) 0.0251(7) 0.0217(6) -0.0054(5) 0.0054(5) -0.0014(5)
C8 0.0153(6) 0.0252(7) 0.0257(7) -0.0043(5) 0.0035(5) -0.0021(5)
C9 0.0166(6) 0.0167(6) 0.0203(6) -0.0023(5) -0.0009(5) -0.0005(5)
C10 0.0165(6) 0.0138(5) 0.0159(6) 0.0010(4) 0.0004(4) 0.0011(4)
C11 0.0280(7) 0.0195(6) 0.0256(7) -0.0046(5) 0.0019(6) 0.0001(5)
C12 0.0426(9) 0.0269(7) 0.0177(6) 0.0024(5) 0.0000(6) 0.0024(6)
C13 0.0297(8) 0.0211(7) 0.0299(7) -0.0027(6) -0.0021(6) -0.0057(6)
C14 0.0288(8) 0.0253(7) 0.0360(8) -0.0015(6) -0.0121(6) 0.0041(6)
C15 0.0182(6) 0.0201(6) 0.0241(7) 0.0006(5) -0.0032(5) -0.0034(5)
C16 0.0243(7) 0.0230(7) 0.0259(7) -0.0010(5) -0.0013(5) -0.0003(5)
C17 0.0328(8) 0.0272(7) 0.0233(7) -0.0002(6) -0.0004(6) -0.0044(6)
C18 0.0395(9) 0.0209(7) 0.0256(7) 0.0003(6) -0.0066(6) -0.0057(6)
C19 0.0373(9) 0.0199(7) 0.0344(8) -0.0011(6) -0.0015(7) 0.0020(6)
C20 0.0272(7) 0.0239(7) 0.0307(8) -0.0001(6) 0.0026(6) 0.0003(6)
C21 0.0735(14) 0.0242(8) 0.0291(8) 0.0033(6) -0.0028(8) -0.0049(8)
C22 0.0224(6) 0.0181(6) 0.0182(6) -0.0020(5) 0.0008(5) 0.0001(5)
C23 0.0219(7) 0.0230(7) 0.0319(8) 0.0000(6) -0.0038(6) -0.0010(5)
C24 0.0292(8) 0.0283(8) 0.0315(8) 0.0002(6) -0.0091(6) 0.0028(6)
C25 0.0378(8) 0.0213(7) 0.0224(7) 0.0001(5) 0.0022(6) 0.0051(6)
C26 0.0331(8) 0.0220(7) 0.0300(8) 0.0000(6) 0.0029(6) -0.0056(6)
C27 0.0249(7) 0.0251(7) 0.0250(7) -0.0016(6) -0.0031(5) -0.0050(6)
C28 0.0614(12) 0.0280(8) 0.0291(8) 0.0065(7) 0.0009(8) 0.0082(8)
N1S 0.0591(12) 0.0414(9) 0.0543(11) 0.0058(8) -0.0055(9) -0.0101(8)
C1S 0.0423(10) 0.0348(9) 0.0441(10) 0.0036(8) -0.0037(8) 0.0070(8)
C2S 0.0464(10) 0.0248(8) 0.0376(9) 0.0028(7) 0.0034(8) 0.0013(7)

loop_
_atom_type_symbol
_atom_type_description
_atom_type_scat_dispersion_real
_atom_type_scat_dispersion_imag
_atom_type_scat_source
C C 0.0033 0.0016 'International Tables Vol C Tables 4.2.6.8 and 6.1.1.4'
H H 0.0000 0.0000 'International Tables Vol C Tables 4.2.6.8 and 6.1.1.4'
N N 0.0061 0.0033 'International Tables Vol C Tables 4.2.6.8 and 6.1.1.4'
S S 0.1246 0.1234 'International Tables Vol C Tables 4.2.6.8 and 6.1.1.4'
O O 0.0106 0.0060 'International Tables Vol C Tables 4.2.6.8 and 6.1.1.4'

loop_
_geom_angle_atom_site_label_1
_geom_angle_atom_site_label_2
_geom_angle_atom_site_label_3
_geom_angle
O1 S1 O2 116.45(7)
O1 S1 N3 105.97(6)
O2 S1 N3 113.95(7)
O1 S1 C15 105.87(7)
O2 S1 C15 106.12(7)
N3 S1 C15 107.94(6)
O3 S2 O4 119.04(7)
O3 S2 N4 104.93(7)
O4 S2 N4 109.61(6)
O3 S2 C22 108.34(7)
O4 S2 C22 108.84(7)
N4 S2 C22 105.21(6)
C1 N1 C12 112.11(11)
C1 N1 C11 114.06(11)
C12 N1 C11 111.60(11)
C1 N1 H1 100.5
C12 N1 H1 113.0
C11 N1 H1 104.9
C9 N2 C14 111.87(11)
C9 N2 C13 113.26(11)
C14 N2 C13 110.67(12)
C9 N2 H2 106.6
C14 N2 H2 106.5
C13 N2 H2 107.5
C4 N3 S1 125.00(10)
C6 N4 S2 122.83(10)
C6 N4 H4 108.3(15)
S2 N4 H4 110.6(15)
C2 C1 C10 121.08(12)
C2 C1 N1 120.05(12)
C10 C1 N1 118.85(12)
C1 C2 C3 120.93(12)
C1 C2 H2A 119.5
C3 C2 H2A 119.5
C4 C3 C2 121.70(12)
C4 C3 H3A 119.2
C2 C3 H3A 119.2
N3 C4 C3 124.61(12)
N3 C4 C5 116.77(11)
C3 C4 C5 118.62(12)
C10 C5 C6 117.90(11)
C10 C5 C4 118.99(11)
C6 C5 C4 123.11(11)
C7 C6 N4 120.28(12)
C7 C6 C5 120.59(12)
N4 C6 C5 119.06(12)
C6 C7 C8 120.81(12)
C6 C7 H7A 119.6
C8 C7 H7A 119.6
C9 C8 C7 120.97(13)
C9 C8 H8A 119.5
C7 C8 H8A 119.5
C8 C9 C10 121.13(12)
C8 C9 N2 119.74(12)
C10 C9 N2 119.10(11)
C1 C10 C9 123.04(12)
C1 C10 C5 118.49(12)
C9 C10 C5 118.47(11)
N1 C11 H11A 109.5
N1 C11 H11B 109.5
H11A C11 H11B 109.5
N1 C11 H11C 109.5
H11A C11 H11C 109.5
H11B C11 H11C 109.5
N1 C12 H12A 109.5
N1 C12 H12B 109.5
H12A C12 H12B 109.5
N1 C12 H12C 109.5
H12A C12 H12C 109.5
H12B C12 H12C 109.5
N2 C13 H13A 109.5
N2 C13 H13B 109.5
H13A C13 H13B 109.5
N2 C13 H13C 109.5
H13A C13 H13C 109.5
H13B C13 H13C 109.5
N2 C14 H14A 109.5
N2 C14 H14B 109.5
H14A C14 H14B 109.5
N2 C14 H14C 109.5
H14A C14 H14C 109.5
H14B C14 H14C 109.5
C16 C15 C20 119.94(14)
C16 C15 S1 121.46(11)
C20 C15 S1 118.55(11)
C15 C16 C17 119.45(14)
C15 C16 H16A 120.3
C17 C16 H16A 120.3
C18 C17 C16 121.21(15)
C18 C17 H17A 119.4
C16 C17 H17A 119.4
C17 C18 C19 118.37(14)
C17 C18 C21 121.20(16)
C19 C18 C21 120.43(15)
C20 C19 C18 121.09(15)
C20 C19 H19A 119.5
C18 C19 H19A 119.5
C19 C20 C15 119.94(15)
C19 C20 H20A 120.0
C15 C20 H20A 120.0
C18 C21 H21A 109.5
C18 C21 H21B 109.5
H21A C21 H21B 109.5
C18 C21 H21C 109.5
H21A C21 H21C 109.5
H21B C21 H21C 109.5
C27 C22 C23 120.41(13)
C27 C22 S2 118.81(11)
C23 C22 S2 120.59(11)
C24 C23 C22 118.60(14)
C24 C23 H23A 120.7
C22 C23 H23A 120.7
C25 C24 C23 121.77(14)
C25 C24 H24A 119.1
C23 C24 H24A 119.1
C24 C25 C26 118.58(14)
C24 C25 C28 120.76(15)
C26 C25 C28 120.65(15)
C27 C26 C25 120.76(14)
C27 C26 H26A 119.6
C25 C26 H26A 119.6
C26 C27 C22 119.84(14)
C26 C27 H27A 120.1
C22 C27 H27A 120.1
C25 C28 H28A 109.5
C25 C28 H28B 109.5
H28A C28 H28B 109.5
C25 C28 H28C 109.5
H28A C28 H28C 109.5
H28B C28 H28C 109.5
C2S C1S H1SA 109.5
C2S C1S H1SB 109.5
H1SA C1S H1SB 109.5
C2S C1S H1SC 109.5
H1SA C1S H1SC 109.5
H1SB C1S H1SC 109.5
N1S C2S C1S 179.4(2)

loop_
_geom_bond_atom_site_label_1
_geom_bond_atom_site_label_2
_geom_bond_distance
S1 O1 1.4490(12)
S1 O2 1.4530(11)
S1 N3 1.5851(12)
S1 C15 1.7792(15)
S2 O3 1.4384(11)
S2 O4 1.4404(11)
S2 N4 1.6371(12)
S2 C22 1.7618(14)
N1 C1 1.4711(17)
N1 C12 1.4903(18)
N1 C11 1.4910(18)
N1 H1 0.9000
N2 C9 1.4656(17)
N2 C14 1.4850(19)
N2 C13 1.4860(18)
N2 H2 0.8999
N3 C4 1.3888(17)
N4 C6 1.4262(17)
N4 H4 0.86(2)
C1 C2 1.3711(19)
C1 C10 1.4326(17)
C2 C3 1.400(2)
C2 H2A 0.9500
C3 C4 1.3942(18)
C3 H3A 0.9500
C4 C5 1.4601(17)
C5 C10 1.4447(17)
C5 C6 1.4479(17)
C6 C7 1.3781(19)
C7 C8 1.3986(19)
C7 H7A 0.9500
C8 C9 1.3651(19)
C8 H8A 0.9500
C9 C10 1.4349(18)
C11 H11A 0.9800
C11 H11B 0.9800
C11 H11C 0.9800
C12 H12A 0.9800
C12 H12B 0.9800
C12 H12C 0.9800
C13 H13A 0.9800
C13 H13B 0.9800
C13 H13C 0.9800
C14 H14A 0.9800
C14 H14B 0.9800
C14 H14C 0.9800
C15 C16 1.392(2)
C15 C20 1.397(2)
C16 C17 1.399(2)
C16 H16A 0.9500
C17 C18 1.392(2)
C17 H17A 0.9500
C18 C19 1.400(2)
C18 C21 1.513(2)
C19 C20 1.385(2)
C19 H19A 0.9500
C20 H20A 0.9500
C21 H21A 0.9800
C21 H21B 0.9800
C21 H21C 0.9800
C22 C27 1.3907(19)
C22 C23 1.397(2)
C23 C24 1.394(2)
C23 H23A 0.9500
C24 C25 1.389(2)
C24 H24A 0.9500
C25 C26 1.392(2)
C25 C28 1.511(2)
C26 C27 1.389(2)
C26 H26A 0.9500
C27 H27A 0.9500
C28 H28A 0.9800
C28 H28B 0.9800
C28 H28C 0.9800
N1S C2S 1.147(3)
C1S C2S 1.458(3)
C1S H1SA 0.9800
C1S H1SB 0.9800
C1S H1SC 0.9800

loop_
_geom_torsion_atom_site_label_1
_geom_torsion_atom_site_label_2
_geom_torsion_atom_site_label_3
_geom_torsion_atom_site_label_4
_geom_torsion
O1 S1 N3 C4 -179.92(11)
O2 S1 N3 C4 50.73(14)
C15 S1 N3 C4 -66.87(13)
O3 S2 N4 C6 171.07(11)
O4 S2 N4 C6 -60.00(12)
C22 S2 N4 C6 56.87(12)
C12 N1 C1 C2 61.03(17)
C11 N1 C1 C2 -67.04(16)
C12 N1 C1 C10 -117.46(14)
C11 N1 C1 C10 114.48(14)
C10 C1 C2 C3 2.1(2)
N1 C1 C2 C3 -176.40(12)
C1 C2 C3 C4 -0.6(2)
S1 N3 C4 C3 -4.8(2)
S1 N3 C4 C5 174.32(10)
C2 C3 C4 N3 176.06(13)
C2 C3 C4 C5 -3.1(2)
N3 C4 C5 C10 -174.04(11)
C3 C4 C5 C10 5.14(18)
N3 C4 C5 C6 5.20(18)
C3 C4 C5 C6 -175.62(12)
S2 N4 C6 C7 44.04(17)
S2 N4 C6 C5 -139.10(11)
C10 C5 C6 C7 1.02(19)
C4 C5 C6 C7 -178.22(12)
C10 C5 C6 N4 -175.83(11)
C4 C5 C6 N4 4.93(19)
N4 C6 C7 C8 179.05(13)
C5 C6 C7 C8 2.2(2)
C6 C7 C8 C9 -2.8(2)
C7 C8 C9 C10 0.0(2)
C7 C8 C9 N2 177.97(13)
C14 N2 C9 C8 -65.37(17)
C13 N2 C9 C8 60.54(17)
C14 N2 C9 C10 112.68(14)
C13 N2 C9 C10 -121.41(13)
C2 C1 C10 C9 -179.13(13)
N1 C1 C10 C9 -0.66(19)
C2 C1 C10 C5 0.17(19)
N1 C1 C10 C5 178.64(11)
C8 C9 C10 C1 -177.44(13)
N2 C9 C10 C1 4.54(19)
C8 C9 C10 C5 3.27(19)
N2 C9 C10 C5 -174.75(11)
C6 C5 C10 C1 176.99(11)
C4 C5 C10 C1 -3.73(17)
C6 C5 C10 C9 -3.68(17)
C4 C5 C10 C9 175.59(11)
O1 S1 C15 C16 -136.34(12)
O2 S1 C15 C16 -12.00(14)
N3 S1 C15 C16 110.53(12)
O1 S1 C15 C20 41.01(13)
O2 S1 C15 C20 165.35(11)
N3 S1 C15 C20 -72.12(13)
C20 C15 C16 C17 -0.7(2)
S1 C15 C16 C17 176.58(11)
C15 C16 C17 C18 0.7(2)
C16 C17 C18 C19 0.3(2)
C16 C17 C18 C21 -179.18(15)
C17 C18 C19 C20 -1.2(2)
C21 C18 C19 C20 178.27(16)
C18 C19 C20 C15 1.1(2)
C16 C15 C20 C19 -0.2(2)
S1 C15 C20 C19 -177.55(12)
O3 S2 C22 C27 -17.35(13)
O4 S2 C22 C27 -148.15(11)
N4 S2 C22 C27 94.45(12)
O3 S2 C22 C23 167.62(12)
O4 S2 C22 C23 36.82(14)
N4 S2 C22 C23 -80.59(13)
C27 C22 C23 C24 -1.6(2)
S2 C22 C23 C24 173.40(12)
C22 C23 C24 C25 0.7(2)
C23 C24 C25 C26 0.9(2)
C23 C24 C25 C28 -178.00(15)
C24 C25 C26 C27 -1.5(2)
C28 C25 C26 C27 177.35(15)
C25 C26 C27 C22 0.7(2)
C23 C22 C27 C26 0.9(2)
S2 C22 C27 C26 -174.12(12)
